data_4119618
loop_
_publ_author_name
'Julien Lieffrig'
'Olivier Jeannin'
'Marc Fourmigu\'e'

_publ_section_title
;
 Expanded Halogen-Bonded Anion Organic Networks with Star-Shaped
 Iodoethynyl-Substituted Molecules: From Corrugated 2D Hexagonal Lattices
 to Pyrite-Type 2-Fold Interpenetrated Cubic Lattices
;
_journal_name_full 'Journal of the American Chemical Society'
_journal_page_first 6200
_journal_page_last 6210
_journal_paper_doi 10.1021/ja400740v
_journal_volume 135
_journal_year 2013
_chemical_formula_moiety 'C21 H27 F3 Si3'
_chemical_formula_sum 'C21 H27 F3 Si3'
_chemical_formula_weight 420.70
_chemical_name_systematic
; 
 ? 
;
_space_group_IT_number 159
_symmetry_cell_setting trigonal
_symmetry_space_group_name_Hall 'P 3 -2c'
_symmetry_space_group_name_H-M 'P 3 1 c'
_atom_sites_solution_hydrogens geom
_atom_sites_solution_primary direct
_atom_sites_solution_secondary difmap
_audit_creation_method SHELXL-97
_cell_angle_alpha 90.00
_cell_angle_beta 90.00
_cell_angle_gamma 120.00
_cell_formula_units_Z 2
_cell_length_a 12.3731(3)
_cell_length_b 12.3731(3)
_cell_length_c 9.8020(4)
_cell_measurement_reflns_used 2404
_cell_measurement_temperature 293(2)
_cell_measurement_theta_max 27.4955
_cell_measurement_theta_min 3.8031
_cell_volume 1299.58(7)
_computing_cell_refinement 'Dirax/lsq (Duisenberg & Schreurs, 1989-2000)'
_computing_data_collection 'Collect (Bruker AXS BV, 1997-2004)'
_computing_data_reduction 'EvalCCD (Duisenberg & Schreurs 1990-2000)'
_computing_molecular_graphics 'Ortep-3 for Windows (Farrugia, 1997)'
_computing_publication_material 'WinGX publication routines (Farrugia, 1999)'
_computing_structure_refinement 'SHELXL-97 (Sheldrick, 1997)'
_computing_structure_solution 'SIR92 (Altomare et al., 1993)'
_diffrn_ambient_temperature 293(2)
_diffrn_detector_area_resol_mean 9
_diffrn_measured_fraction_theta_full 0.996
_diffrn_measured_fraction_theta_max 0.996
_diffrn_measurement_device '95mm CCD camera on \k-goniostat'
_diffrn_measurement_device_type KappaCCD
_diffrn_measurement_method CCD
_diffrn_radiation_monochromator 'horizonally mounted graphite crystal'
_diffrn_radiation_source 'fine-focus sealed tube'
_diffrn_radiation_type MoK\a
_diffrn_radiation_wavelength 0.71073
_diffrn_reflns_av_R_equivalents 0.0529
_diffrn_reflns_av_sigmaI/netI 0.0311
_diffrn_reflns_limit_h_max 16
_diffrn_reflns_limit_h_min -16
_diffrn_reflns_limit_k_max 16
_diffrn_reflns_limit_k_min -15
_diffrn_reflns_limit_l_max 12
_diffrn_reflns_limit_l_min -11
_diffrn_reflns_number 12701
_diffrn_reflns_theta_full 27.50
_diffrn_reflns_theta_max 27.50
_diffrn_reflns_theta_min 3.80
_exptl_absorpt_coefficient_mu 0.207
_exptl_absorpt_correction_T_max 0.1
_exptl_absorpt_correction_T_min 0.1
_exptl_absorpt_correction_type multi-scan
_exptl_absorpt_process_details
;
  [Sheldrick, G.M. (2002). SADABS Bruker AXS Inc., Madison, Wisconsin, USA]
;
_exptl_crystal_colour white
_exptl_crystal_density_diffrn 1.075
_exptl_crystal_description prism
_exptl_crystal_F_000 444
_exptl_crystal_size_max 0.25
_exptl_crystal_size_mid 0.23
_exptl_crystal_size_min 0.20
_refine_diff_density_max 0.205
_refine_diff_density_min -0.191
_refine_diff_density_rms 0.035
_refine_ls_abs_structure_details 'Flack H D (1983), Acta Cryst. A39, 876-881'
_refine_ls_abs_structure_Flack -0.1(2)
_refine_ls_extinction_method none
_refine_ls_goodness_of_fit_ref 1.039
_refine_ls_hydrogen_treatment constr
_refine_ls_matrix_type full
_refine_ls_number_parameters 105
_refine_ls_number_reflns 1983
_refine_ls_number_restraints 1
_refine_ls_restrained_S_all 1.039
_refine_ls_R_factor_all 0.0743
_refine_ls_R_factor_gt 0.0471
_refine_ls_shift/su_max 0.001
_refine_ls_shift/su_mean 0.000
_refine_ls_structure_factor_coef Fsqd
_refine_ls_weighting_details 'calc w=1/[\s^2^(Fo^2^)+(0.0647P)^2^+0.1885P] where P=(Fo^2^+2Fc^2^)/3'
_refine_ls_weighting_scheme calc
_refine_ls_wR_factor_gt 0.1130
_refine_ls_wR_factor_ref 0.1259
_reflns_number_gt 1442
_reflns_number_total 1983
_reflns_threshold_expression >2sigma(I)
_cod_data_source_file ja400740v_si_001_01.cif
_cod_data_source_block trisTMS
_cod_database_code 4119618

loop_
_symmetry_equiv_pos_as_xyz
'x, y, z'
'-y, x-y, z'
'-x+y, -x, z'
'y, x, z+1/2'
'-x, -x+y, z+1/2'
'x-y, -y, z+1/2'

loop_
_atom_site_label
_atom_site_type_symbol
_atom_site_fract_x
_atom_site_fract_y
_atom_site_fract_z
_atom_site_U_iso_or_equiv
_atom_site_adp_type
_atom_site_occupancy
_atom_site_symmetry_multiplicity
_atom_site_calc_flag
_atom_site_refinement_flags
_atom_site_disorder_assembly
_atom_site_disorder_group
Si01 Si 0.79999(7) 1.15211(7) 0.03379(12) 0.0670(3) Uani 1 1 d . . .
F1 F 0.32269(13) 0.87942(15) 0.0341(2) 0.0703(5) Uani 1 1 d . . .
C1 C 0.3265(2) 0.7732(2) 0.0338(3) 0.0477(6) Uani 1 1 d . . .
C2 C 0.4449(2) 0.7840(2) 0.0338(3) 0.0498(7) Uani 1 1 d . . .
C3 C 0.5579(2) 0.9034(2) 0.0342(3) 0.0572(8) Uani 1 1 d . . .
C4 C 0.6523(3) 1.0012(3) 0.0346(4) 0.0667(8) Uani 1 1 d . A .
C5 C 0.8008(6) 1.2419(6) 0.1840(8) 0.115(3) Uani 0.783(7) 1 d P A 1
H5A H 0.7307 1.2551 0.1796 0.173 Uiso 0.783(7) 1 calc PR A 1
H5B H 0.8767 1.3210 0.1853 0.173 Uiso 0.783(7) 1 calc PR A 1
H5C H 0.7954 1.1963 0.2655 0.173 Uiso 0.783(7) 1 calc PR A 1
C6 C 0.8038(6) 1.2403(6) -0.1228(8) 0.107(2) Uani 0.783(7) 1 d P A 1
H6A H 0.7349 1.2553 -0.1211 0.161 Uiso 0.783(7) 1 calc PR A 1
H6B H 0.7978 1.1922 -0.2023 0.161 Uiso 0.783(7) 1 calc PR A 1
H6C H 0.8807 1.3185 -0.1254 0.161 Uiso 0.783(7) 1 calc PR A 1
C7 C 0.9262(5) 1.1240(5) 0.0333(17) 0.156(5) Uani 0.783(7) 1 d P A 1
H7A H 1.0033 1.2021 0.0330 0.234 Uiso 0.783(7) 1 calc PR A 1
H7B H 0.9218 1.0771 -0.0466 0.234 Uiso 0.783(7) 1 calc PR A 1
H7C H 0.9223 1.0774 0.1133 0.234 Uiso 0.783(7) 1 calc PR A 1
C8 C 0.889(3) 1.135(3) -0.115(3) 0.143(13) Uani 0.217(7) 1 d P A 2
H8A H 0.9683 1.2097 -0.1244 0.214 Uiso 0.217(7) 1 calc PR A 2
H8B H 0.8417 1.1207 -0.1977 0.214 Uiso 0.217(7) 1 calc PR A 2
H8C H 0.9014 1.0654 -0.0989 0.214 Uiso 0.217(7) 1 calc PR A 2
C9 C 0.892(2) 1.127(3) 0.190(4) 0.144(12) Uani 0.217(7) 1 d P A 2
H9A H 0.9721 1.2009 0.2011 0.217 Uiso 0.217(7) 1 calc PR A 2
H9B H 0.9024 1.0571 0.1718 0.217 Uiso 0.217(7) 1 calc PR A 2
H9C H 0.8445 1.1126 0.2729 0.217 Uiso 0.217(7) 1 calc PR A 2
C10 C 0.779(3) 1.270(3) -0.039(4) 0.131(9) Uiso 0.217(7) 1 d P A 2
H10A H 0.8579 1.3466 -0.0416 0.196 Uiso 0.217(7) 1 calc PR A 2
H10B H 0.7209 1.2816 0.0143 0.196 Uiso 0.217(7) 1 calc PR A 2
H10C H 0.7479 1.2466 -0.1305 0.196 Uiso 0.217(7) 1 calc PR A 2

loop_
_atom_site_aniso_label
_atom_site_aniso_U_11
_atom_site_aniso_U_22
_atom_site_aniso_U_33
_atom_site_aniso_U_23
_atom_site_aniso_U_13
_atom_site_aniso_U_12
Si01 0.0468(4) 0.0500(5) 0.0890(6) 0.0000(6) 0.0000(5) 0.0129(4)
F1 0.0656(10) 0.0463(8) 0.1069(13) 0.0011(10) 0.0015(13) 0.0339(7)
C1 0.0506(13) 0.0404(13) 0.0576(16) -0.0005(12) 0.0007(13) 0.0269(11)
C2 0.0402(13) 0.0418(12) 0.0610(19) -0.0008(13) -0.0011(12) 0.0158(11)
C3 0.0474(15) 0.0486(16) 0.073(2) 0.0006(15) -0.0014(14) 0.0223(13)
C4 0.0516(17) 0.0466(15) 0.093(2) -0.0015(18) -0.0004(16) 0.0177(14)
C5 0.093(4) 0.091(4) 0.117(6) -0.035(3) 0.013(3) 0.012(3)
C6 0.104(4) 0.100(4) 0.089(5) 0.023(3) 0.002(3) 0.030(3)
C7 0.057(3) 0.065(3) 0.341(16) -0.001(6) 0.002(5) 0.027(3)
C8 0.097(16) 0.14(2) 0.10(2) 0.019(16) 0.013(13) -0.011(15)
C9 0.083(15) 0.12(2) 0.14(3) -0.016(17) 0.005(15) -0.021(13)

loop_
_atom_type_symbol
_atom_type_description
_atom_type_scat_dispersion_real
_atom_type_scat_dispersion_imag
_atom_type_scat_source
C C 0.0033 0.0016 'International Tables Vol C Tables 4.2.6.8 and 6.1.1.4'
H H 0.0000 0.0000 'International Tables Vol C Tables 4.2.6.8 and 6.1.1.4'
F F 0.0171 0.0103 'International Tables Vol C Tables 4.2.6.8 and 6.1.1.4'
Si Si 0.0817 0.0704 'International Tables Vol C Tables 4.2.6.8 and 6.1.1.4'

loop_
_geom_angle_atom_site_label_1
_geom_angle_atom_site_label_2
_geom_angle_atom_site_label_3
_geom_angle
_geom_angle_site_symmetry_1
_geom_angle_site_symmetry_3
C10 Si01 C7 132.5(12) . .
C10 Si01 C5 77.5(13) . .
C7 Si01 C5 112.5(5) . .
C10 Si01 C4 111.1(11) . .
C7 Si01 C4 109.1(2) . .
C5 Si01 C4 108.1(2) . .
C10 Si01 C6 32.0(12) . .
C7 Si01 C6 110.3(5) . .
C5 Si01 C6 108.3(3) . .
C4 Si01 C6 108.5(2) . .
C10 Si01 C8 96.5(18) . .
C7 Si01 C8 50.0(11) . .
C5 Si01 C8 148.4(8) . .
C4 Si01 C8 103.0(8) . .
C6 Si01 C8 65.7(12) . .
C10 Si01 C9 139.6(15) . .
C7 Si01 C9 49.6(11) . .
C5 Si01 C9 69.5(11) . .
C4 Si01 C9 101.0(6) . .
C6 Si01 C9 149.2(7) . .
C8 Si01 C9 99.6(14) . .
F1 C1 C2 119.1(2) . 2_665
F1 C1 C2 117.0(2) . .
C2 C1 C2 123.9(3) 2_665 .
C1 C2 C1 116.1(3) 3_565 .
C1 C2 C3 121.9(2) 3_565 .
C1 C2 C3 122.0(2) . .
C4 C3 C2 179.0(3) . .
C3 C4 Si01 179.2(3) . .
Si01 C5 H5A 109.5 . .
Si01 C5 H5B 109.5 . .
H5A C5 H5B 109.5 . .
Si01 C5 H5C 109.5 . .
H5A C5 H5C 109.5 . .
H5B C5 H5C 109.5 . .
Si01 C6 H6A 109.5 . .
Si01 C6 H6B 109.5 . .
H6A C6 H6B 109.5 . .
Si01 C6 H6C 109.5 . .
H6A C6 H6C 109.5 . .
H6B C6 H6C 109.5 . .
Si01 C7 H7A 109.5 . .
Si01 C7 H7B 109.5 . .
H7A C7 H7B 109.5 . .
Si01 C7 H7C 109.5 . .
H7A C7 H7C 109.5 . .
H7B C7 H7C 109.5 . .
Si01 C8 H8A 109.5 . .
Si01 C8 H8B 109.5 . .
H8A C8 H8B 109.5 . .
Si01 C8 H8C 109.5 . .
H8A C8 H8C 109.5 . .
H8B C8 H8C 109.5 . .
Si01 C9 H9A 109.5 . .
Si01 C9 H9B 109.5 . .
H9A C9 H9B 109.5 . .
Si01 C9 H9C 109.5 . .
H9A C9 H9C 109.5 . .
H9B C9 H9C 109.5 . .
Si01 C10 H10A 109.5 . .
Si01 C10 H10B 109.5 . .
H10A C10 H10B 109.5 . .
Si01 C10 H10C 109.5 . .
H10A C10 H10C 109.5 . .
H10B C10 H10C 109.5 . .

loop_
_geom_bond_atom_site_label_1
_geom_bond_atom_site_label_2
_geom_bond_distance
_geom_bond_site_symmetry_2
Si01 C10 1.76(3) .
Si01 C7 1.762(6) .
Si01 C5 1.841(6) .
Si01 C4 1.847(3) .
Si01 C6 1.870(7) .
Si01 C8 1.90(3) .
Si01 C9 2.02(4) .
F1 C1 1.338(3) .
C1 C2 1.379(4) 2_665
C1 C2 1.403(4) .
C2 C1 1.379(4) 3_565
C2 C3 1.440(4) .
C3 C4 1.190(4) .
C5 H5A 0.9600 .
C5 H5B 0.9600 .
C5 H5C 0.9600 .
C6 H6A 0.9600 .
C6 H6B 0.9600 .
C6 H6C 0.9600 .
C7 H7A 0.9600 .
C7 H7B 0.9600 .
C7 H7C 0.9600 .
C8 H8A 0.9600 .
C8 H8B 0.9600 .
C8 H8C 0.9600 .
C9 H9A 0.9600 .
C9 H9B 0.9600 .
C9 H9C 0.9600 .
C10 H10A 0.9600 .
C10 H10B 0.9600 .
C10 H10C 0.9600 .

loop_
_geom_torsion_atom_site_label_1
_geom_torsion_atom_site_label_2
_geom_torsion_atom_site_label_3
_geom_torsion_atom_site_label_4
_geom_torsion
_geom_torsion_site_symmetry_1
_geom_torsion_site_symmetry_4
F1 C1 C2 C1 179.84(18) . 3_565
C2 C1 C2 C1 -0.1(5) 2_665 3_565
F1 C1 C2 C3 0.1(4) . .
C2 C1 C2 C3 -179.8(2) 2_665 .
C1 C2 C3 C4 0(19) 3_565 .
C1 C2 C3 C4 180(100) . .
C2 C3 C4 Si01 31(39) . .
C10 Si01 C4 C3 123(24) . .
C7 Si01 C4 C3 -31(24) . .
C5 Si01 C4 C3 -154(24) . .
C6 Si01 C4 C3 89(24) . .
C8 Si01 C4 C3 21(24) . .
C9 Si01 C4 C3 -82(24) . .
